data_7015712
loop_
_publ_author_name
'Granum, David M.'
'Riedel, Paul J.'
'Crawford, Joshua A.'
'Mahle, Thomas K.'
'Wyss, Chelsea M.'
'Begej, Anastasia K.'
'Arulsamy, Navamoney'
'Pierce, Brad S.'
'Mehn, Mark P.'

_publ_section_title
;
 Synthesis and Characterization of Sterically Encumbered \b-Ketoiminate
 Complexes of Iron(ii) and Zinc(ii).
;
_journal_issue 22
_journal_name_full 'Dalton transactions (Cambridge, England : 2003)'
_journal_page_first 5881
_journal_page_last 5890
_journal_paper_doi 10.1039/c1dt10024f
_journal_volume 40
_journal_year 2011
_chemical_formula_moiety 'C16 H28 N2 O2 Zn'
_chemical_formula_sum 'C16 H28 N2 O2 Zn'
_chemical_formula_weight 345.77
_chemical_name_systematic
;

?

;
_space_group_IT_number 45
_symmetry_cell_setting orthorhombic
_symmetry_space_group_name_Hall 'I 2 -2c'
_symmetry_space_group_name_H-M 'I b a 2'
_atom_sites_solution_hydrogens geom
_atom_sites_solution_primary direct
_atom_sites_solution_secondary difmap
_audit_creation_method SHELXL-97
_cell_angle_alpha 90.00
_cell_angle_beta 90.00
_cell_angle_gamma 90.00
_cell_formula_units_Z 8
_cell_length_a 10.6260(2)
_cell_length_b 15.6935(3)
_cell_length_c 20.6601(4)
_cell_measurement_reflns_used 9859
_cell_measurement_temperature 150(2)
_cell_measurement_theta_max 40.69
_cell_measurement_theta_min 2.31
_cell_volume 3445.26(11)
_computing_cell_refinement 'Bruker SMART, (Bruker, 2004)'
_computing_data_collection 'Bruker SMART, (Bruker, 2004)'
_computing_data_reduction 'Bruker SAINT'
_computing_molecular_graphics 'Bruker SHELXTL version 6.14 (Bruker, 2004)'
_computing_publication_material 'Bruker SHELXTL version 6.14 (Bruker, 2004)'
_computing_structure_refinement 'SHELXL-97 (Sheldrick, 1997)'
_computing_structure_solution 'SHELXS-97 (Sheldrick, 1997)'
_diffrn_ambient_temperature 150(2)
_diffrn_measured_fraction_theta_full 0.973
_diffrn_measured_fraction_theta_max 0.973
_diffrn_measurement_device_type 'CCD area detector'
_diffrn_measurement_method 'phi and omega scans'
_diffrn_radiation_monochromator graphite
_diffrn_radiation_source 'fine-focus sealed tube'
_diffrn_radiation_type MoK\a
_diffrn_radiation_wavelength 0.71073
_diffrn_reflns_av_R_equivalents 0.0249
_diffrn_reflns_av_sigmaI/netI 0.0266
_diffrn_reflns_limit_h_max 17
_diffrn_reflns_limit_h_min -16
_diffrn_reflns_limit_k_max 26
_diffrn_reflns_limit_k_min -24
_diffrn_reflns_limit_l_max 34
_diffrn_reflns_limit_l_min -31
_diffrn_reflns_number 41597
_diffrn_reflns_theta_full 36.30
_diffrn_reflns_theta_max 36.30
_diffrn_reflns_theta_min 2.31
_exptl_absorpt_coefficient_mu 1.432
_exptl_absorpt_correction_T_max 1.000000
_exptl_absorpt_correction_T_min 0.787073
_exptl_absorpt_correction_type numerical
_exptl_absorpt_process_details 'SADABS (Bruker, 2004)'
_exptl_crystal_colour colourless
_exptl_crystal_density_diffrn 1.333
_exptl_crystal_density_method 'not measured'
_exptl_crystal_description rectangular_plate
_exptl_crystal_F_000 1472
_exptl_crystal_size_max 0.42
_exptl_crystal_size_mid 0.36
_exptl_crystal_size_min 0.13
_refine_diff_density_max 0.320
_refine_diff_density_min -0.532
_refine_diff_density_rms 0.052
_refine_ls_abs_structure_details 'Flack H D (1983), Acta Cryst. A39, 876-881'
_refine_ls_abs_structure_Flack 0.004(10)
_refine_ls_extinction_method none
_refine_ls_goodness_of_fit_ref 1.029
_refine_ls_hydrogen_treatment refall
_refine_ls_matrix_type full
_refine_ls_number_parameters 199
_refine_ls_number_reflns 7705
_refine_ls_number_restraints 1
_refine_ls_restrained_S_all 1.029
_refine_ls_R_factor_all 0.0364
_refine_ls_R_factor_gt 0.0256
_refine_ls_shift/su_max 0.001
_refine_ls_shift/su_mean 0.000
_refine_ls_structure_factor_coef Fsqd
_refine_ls_weighting_details 'calc w=1/[\s^2^(Fo^2^)+(0.0312P)^2^+0.5633P] where P=(Fo^2^+2Fc^2^)/3'
_refine_ls_weighting_scheme calc
_refine_ls_wR_factor_gt 0.0616
_refine_ls_wR_factor_ref 0.0656
_reflns_number_gt 6368
_reflns_number_total 7705
_reflns_threshold_expression >2sigma(I)
_cod_data_source_file c1dt10024f.txt
_cod_data_source_block mm02n
_cod_depositor_comments
;
The following automatic conversions were performed:
'_symmetry_cell_setting' value 'Orthorhombic' changed to 'orthorhombic'
according to '/home/saulius/struct/CIF-dictionaries/cif_core.dic'
dictionary named 'cif_core.dic' version 2.4.1 from 2010-06-29.

Automatic conversion script
Id: cif_fix_enum 1555 2011-01-17 13:19:09Z saulius 
;
_cod_original_sg_symbol_H-M Iba2
_cod_database_code 7015712

loop_
_symmetry_equiv_pos_as_xyz
'x, y, z'
'-x, -y, z'
'x+1/2, -y+1/2, z'
'-x+1/2, y+1/2, z'
'x+1/2, y+1/2, z+1/2'
'-x+1/2, -y+1/2, z+1/2'
'x+1, -y+1, z+1/2'
'-x+1, y+1, z+1/2'

loop_
_atom_site_label
_atom_site_type_symbol
_atom_site_fract_x
_atom_site_fract_y
_atom_site_fract_z
_atom_site_U_iso_or_equiv
_atom_site_adp_type
_atom_site_occupancy
_atom_site_symmetry_multiplicity
_atom_site_calc_flag
_atom_site_refinement_flags
_atom_site_disorder_assembly
_atom_site_disorder_group
Zn1 Zn 1.0000 1.0000 0.606113(7) 0.01548(4) Uani 1 2 d S . .
O1 O 1.02165(8) 0.89526(5) 0.65547(4) 0.02173(16) Uani 1 1 d . . .
N1 N 0.84281(8) 0.96692(5) 0.55918(5) 0.01724(16) Uani 1 1 d . . .
C1 C 1.00115(11) 0.74747(7) 0.67432(6) 0.0261(2) Uani 1 1 d . . .
H1A H 1.0892 0.7361 0.6631 0.039 Uiso 1 1 calc R . .
H1B H 0.9487 0.6995 0.6604 0.039 Uiso 1 1 calc R . .
H1C H 0.9936 0.7548 0.7213 0.039 Uiso 1 1 calc R . .
C2 C 0.95815(10) 0.82734(6) 0.64081(5) 0.01782(17) Uani 1 1 d . . .
C3 C 0.85803(9) 0.82227(6) 0.59832(6) 0.01938(18) Uani 1 1 d . . .
H3A H 0.8232 0.7670 0.5926 0.023 Uiso 1 1 calc R . .
C4 C 0.79947(10) 0.88893(6) 0.56169(5) 0.01775(18) Uani 1 1 d . . .
C5 C 0.68261(10) 0.86252(7) 0.52518(7) 0.0277(2) Uani 1 1 d . . .
H5A H 0.6976 0.8680 0.4786 0.042 Uiso 1 1 calc R . .
H5B H 0.6122 0.8993 0.5378 0.042 Uiso 1 1 calc R . .
H5C H 0.6622 0.8032 0.5355 0.042 Uiso 1 1 calc R . .
C6 C 0.77188(10) 1.03316(7) 0.52348(6) 0.02185(19) Uani 1 1 d . . .
H6A H 0.7219 1.0054 0.4883 0.026 Uiso 1 1 calc R . .
C7 C 0.86336(12) 1.09628(8) 0.49348(7) 0.0289(2) Uani 1 1 d . . .
H7A H 0.9246 1.0655 0.4668 0.043 Uiso 1 1 calc R . .
H7B H 0.9076 1.1271 0.5279 0.043 Uiso 1 1 calc R . .
H7C H 0.8169 1.1369 0.4665 0.043 Uiso 1 1 calc R . .
C8 C 0.68220(12) 1.07743(8) 0.57028(7) 0.0309(3) Uani 1 1 d . . .
H8A H 0.6254 1.0352 0.5894 0.046 Uiso 1 1 calc R . .
H8B H 0.6329 1.1202 0.5469 0.046 Uiso 1 1 calc R . .
H8C H 0.7307 1.1053 0.6046 0.046 Uiso 1 1 calc R . .
Zn2 Zn 0.5000 1.0000 0.852855(7) 0.01656(4) Uani 1 2 d S . .
O2 O 0.55551(8) 0.90202(5) 0.90321(4) 0.02234(16) Uani 1 1 d . . .
N2 N 0.35612(8) 0.94483(6) 0.80747(5) 0.01897(16) Uani 1 1 d . . .
C9 C 0.57858(11) 0.75558(7) 0.92646(6) 0.0251(2) Uani 1 1 d . . .
H9A H 0.5647 0.7621 0.9731 0.038 Uiso 1 1 calc R . .
H9B H 0.6690 0.7577 0.9173 0.038 Uiso 1 1 calc R . .
H9C H 0.5446 0.7007 0.9121 0.038 Uiso 1 1 calc R . .
C10 C 0.51311(10) 0.82656(7) 0.89084(5) 0.01824(19) Uani 1 1 d . . .
C11 C 0.41594(10) 0.80655(6) 0.84924(6) 0.02042(19) Uani 1 1 d . . .
H11A H 0.3985 0.7475 0.8446 0.025 Uiso 1 1 calc R . .
C12 C 0.33760(10) 0.86258(7) 0.81197(6) 0.02006(18) Uani 1 1 d . . .
C13 C 0.22983(11) 0.81950(7) 0.77699(6) 0.0291(2) Uani 1 1 d . . .
H13A H 0.1499 0.8440 0.7916 0.044 Uiso 1 1 calc R . .
H13B H 0.2309 0.7583 0.7865 0.044 Uiso 1 1 calc R . .
H13C H 0.2389 0.8283 0.7303 0.044 Uiso 1 1 calc R . .
C14 C 0.26640(12) 0.99839(7) 0.77023(7) 0.0252(2) Uani 1 1 d . . .
H14A H 0.2210 0.9618 0.7382 0.030 Uiso 1 1 calc R . .
C15 C 0.33860(13) 1.06736(8) 0.73407(7) 0.0311(3) Uani 1 1 d . . .
H15A H 0.4019 1.0408 0.7060 0.047 Uiso 1 1 calc R . .
H15B H 0.3804 1.1049 0.7653 0.047 Uiso 1 1 calc R . .
H15C H 0.2800 1.1007 0.7076 0.047 Uiso 1 1 calc R . .
C16 C 0.17150(13) 1.03743(10) 0.81645(8) 0.0411(3) Uani 1 1 d . . .
H16A H 0.1280 0.9920 0.8401 0.062 Uiso 1 1 calc R . .
H16B H 0.1100 1.0709 0.7919 0.062 Uiso 1 1 calc R . .
H16C H 0.2152 1.0746 0.8472 0.062 Uiso 1 1 calc R . .

loop_
_atom_site_aniso_label
_atom_site_aniso_U_11
_atom_site_aniso_U_22
_atom_site_aniso_U_33
_atom_site_aniso_U_23
_atom_site_aniso_U_13
_atom_site_aniso_U_12
Zn1 0.01546(7) 0.01337(7) 0.01761(9) 0.000 0.000 -0.00154(5)
O1 0.0253(4) 0.0165(3) 0.0234(4) 0.0026(3) -0.0070(3) -0.0048(3)
N1 0.0160(4) 0.0166(4) 0.0192(4) 0.0001(3) -0.0023(3) 0.0016(3)
C1 0.0312(6) 0.0169(5) 0.0302(6) 0.0052(4) -0.0085(4) -0.0041(4)
C2 0.0205(4) 0.0149(4) 0.0180(4) 0.0002(4) 0.0012(4) -0.0013(3)
C3 0.0204(4) 0.0147(4) 0.0231(5) -0.0014(3) -0.0019(4) -0.0013(3)
C4 0.0164(4) 0.0179(4) 0.0189(4) -0.0035(3) -0.0007(3) 0.0001(3)
C5 0.0239(5) 0.0227(5) 0.0364(6) -0.0026(5) -0.0119(5) -0.0023(4)
C6 0.0199(4) 0.0209(5) 0.0248(5) 0.0030(4) -0.0049(4) 0.0021(4)
C7 0.0279(6) 0.0282(6) 0.0306(6) 0.0103(5) -0.0049(5) -0.0003(4)
C8 0.0283(6) 0.0245(5) 0.0399(7) 0.0019(5) 0.0020(5) 0.0085(4)
Zn2 0.01672(7) 0.01499(7) 0.01796(10) 0.000 0.000 -0.00401(5)
O2 0.0237(4) 0.0193(3) 0.0240(4) 0.0027(3) -0.0060(3) -0.0052(3)
N2 0.0178(4) 0.0189(4) 0.0203(4) -0.0002(3) -0.0032(3) -0.0031(3)
C9 0.0269(5) 0.0217(5) 0.0267(5) 0.0044(4) -0.0032(4) 0.0002(4)
C10 0.0199(5) 0.0174(4) 0.0175(4) 0.0019(4) 0.0029(3) -0.0014(3)
C11 0.0241(5) 0.0158(4) 0.0214(5) 0.0002(4) -0.0011(4) -0.0042(3)
C12 0.0198(4) 0.0212(4) 0.0192(4) -0.0005(4) -0.0008(4) -0.0055(4)
C13 0.0287(6) 0.0254(5) 0.0333(6) 0.0007(4) -0.0115(5) -0.0108(4)
C14 0.0231(5) 0.0230(5) 0.0293(6) 0.0026(4) -0.0086(5) -0.0009(4)
C15 0.0353(7) 0.0263(6) 0.0318(6) 0.0089(5) -0.0074(5) -0.0010(5)
C16 0.0255(6) 0.0437(8) 0.0541(9) 0.0041(7) 0.0028(6) 0.0091(5)

loop_
_atom_type_symbol
_atom_type_description
_atom_type_scat_dispersion_real
_atom_type_scat_dispersion_imag
_atom_type_scat_source
C C 0.0033 0.0016 'International Tables Vol C Tables 4.2.6.8 and 6.1.1.4'
H H 0.0000 0.0000 'International Tables Vol C Tables 4.2.6.8 and 6.1.1.4'
N N 0.0061 0.0033 'International Tables Vol C Tables 4.2.6.8 and 6.1.1.4'
O O 0.0106 0.0060 'International Tables Vol C Tables 4.2.6.8 and 6.1.1.4'
Zn Zn 0.2839 1.4301 'International Tables Vol C Tables 4.2.6.8 and 6.1.1.4'

loop_
_geom_angle_atom_site_label_1
_geom_angle_atom_site_label_2
_geom_angle_atom_site_label_3
_geom_angle
_geom_angle_site_symmetry_1
_geom_angle_site_symmetry_3
_geom_angle_publ_flag
O1 Zn1 O1 116.87(5) 2_775 . ?
O1 Zn1 N1 97.67(3) 2_775 2_775 ?
O1 Zn1 N1 111.98(4) . 2_775 ?
O1 Zn1 N1 111.98(4) 2_775 . ?
O1 Zn1 N1 97.67(3) . . ?
N1 Zn1 N1 122.00(6) 2_775 . ?
C2 O1 Zn1 120.64(7) . . ?
C4 N1 C6 119.82(9) . . ?
C4 N1 Zn1 121.16(7) . . ?
C6 N1 Zn1 118.96(7) . . ?
C2 C1 H1A 109.5 . . ?
C2 C1 H1B 109.5 . . ?
H1A C1 H1B 109.5 . . ?
C2 C1 H1C 109.5 . . ?
H1A C1 H1C 109.5 . . ?
H1B C1 H1C 109.5 . . ?
O1 C2 C3 126.60(9) . . ?
O1 C2 C1 114.80(9) . . ?
C3 C2 C1 118.60(9) . . ?
C2 C3 C4 128.89(9) . . ?
C2 C3 H3A 115.6 . . ?
C4 C3 H3A 115.6 . . ?
N1 C4 C3 123.41(9) . . ?
N1 C4 C5 121.74(9) . . ?
C3 C4 C5 114.85(9) . . ?
C4 C5 H5A 109.5 . . ?
C4 C5 H5B 109.5 . . ?
H5A C5 H5B 109.5 . . ?
C4 C5 H5C 109.5 . . ?
H5A C5 H5C 109.5 . . ?
H5B C5 H5C 109.5 . . ?
N1 C6 C7 109.58(9) . . ?
N1 C6 C8 108.79(10) . . ?
C7 C6 C8 111.18(10) . . ?
N1 C6 H6A 109.1 . . ?
C7 C6 H6A 109.1 . . ?
C8 C6 H6A 109.1 . . ?
C6 C7 H7A 109.5 . . ?
C6 C7 H7B 109.5 . . ?
H7A C7 H7B 109.5 . . ?
C6 C7 H7C 109.5 . . ?
H7A C7 H7C 109.5 . . ?
H7B C7 H7C 109.5 . . ?
C6 C8 H8A 109.5 . . ?
C6 C8 H8B 109.5 . . ?
H8A C8 H8B 109.5 . . ?
C6 C8 H8C 109.5 . . ?
H8A C8 H8C 109.5 . . ?
H8B C8 H8C 109.5 . . ?
O2 Zn2 O2 115.44(5) . 2_675 ?
O2 Zn2 N2 98.09(3) . . ?
O2 Zn2 N2 111.23(4) 2_675 . ?
O2 Zn2 N2 111.23(4) . 2_675 ?
O2 Zn2 N2 98.09(3) 2_675 2_675 ?
N2 Zn2 N2 123.82(6) . 2_675 ?
C10 O2 Zn2 120.80(7) . . ?
C12 N2 C14 119.88(9) . . ?
C12 N2 Zn2 120.70(7) . . ?
C14 N2 Zn2 119.38(7) . . ?
C10 C9 H9A 109.5 . . ?
C10 C9 H9B 109.5 . . ?
H9A C9 H9B 109.5 . . ?
C10 C9 H9C 109.5 . . ?
H9A C9 H9C 109.5 . . ?
H9B C9 H9C 109.5 . . ?
O2 C10 C11 126.35(10) . . ?
O2 C10 C9 114.85(10) . . ?
C11 C10 C9 118.80(10) . . ?
C10 C11 C12 128.97(9) . . ?
C10 C11 H11A 115.5 . . ?
C12 C11 H11A 115.5 . . ?
N2 C12 C11 123.72(9) . . ?
N2 C12 C13 121.35(10) . . ?
C11 C12 C13 114.93(9) . . ?
C12 C13 H13A 109.5 . . ?
C12 C13 H13B 109.5 . . ?
H13A C13 H13B 109.5 . . ?
C12 C13 H13C 109.5 . . ?
H13A C13 H13C 109.5 . . ?
H13B C13 H13C 109.5 . . ?
N2 C14 C16 109.20(11) . . ?
N2 C14 C15 109.45(10) . . ?
C16 C14 C15 110.88(10) . . ?
N2 C14 H14A 109.1 . . ?
C16 C14 H14A 109.1 . . ?
C15 C14 H14A 109.1 . . ?
C14 C15 H15A 109.5 . . ?
C14 C15 H15B 109.5 . . ?
H15A C15 H15B 109.5 . . ?
C14 C15 H15C 109.5 . . ?
H15A C15 H15C 109.5 . . ?
H15B C15 H15C 109.5 . . ?
C14 C16 H16A 109.5 . . ?
C14 C16 H16B 109.5 . . ?
H16A C16 H16B 109.5 . . ?
C14 C16 H16C 109.5 . . ?
H16A C16 H16C 109.5 . . ?
H16B C16 H16C 109.5 . . ?

loop_
_geom_bond_atom_site_label_1
_geom_bond_atom_site_label_2
_geom_bond_distance
_geom_bond_site_symmetry_2
_geom_bond_publ_flag
Zn1 O1 1.9479(8) 2_775 ?
Zn1 O1 1.9479(8) . ?
Zn1 N1 2.0000(9) 2_775 ?
Zn1 N1 2.0000(9) . ?
O1 C2 1.2974(12) . ?
N1 C4 1.3087(13) . ?
N1 C6 1.4808(13) . ?
C1 C2 1.5031(15) . ?
C1 H1A 0.9800 . ?
C1 H1B 0.9800 . ?
C1 H1C 0.9800 . ?
C2 C3 1.3815(15) . ?
C3 C4 1.4333(14) . ?
C3 H3A 0.9500 . ?
C4 C5 1.5108(15) . ?
C5 H5A 0.9800 . ?
C5 H5B 0.9800 . ?
C5 H5C 0.9800 . ?
C6 C7 1.5200(16) . ?
C6 C8 1.5250(17) . ?
C6 H6A 1.0000 . ?
C7 H7A 0.9800 . ?
C7 H7B 0.9800 . ?
C7 H7C 0.9800 . ?
C8 H8A 0.9800 . ?
C8 H8B 0.9800 . ?
C8 H8C 0.9800 . ?
Zn2 O2 1.9481(8) . ?
Zn2 O2 1.9481(8) 2_675 ?
Zn2 N2 1.9915(9) . ?
Zn2 N2 1.9915(9) 2_675 ?
O2 C10 1.2924(13) . ?
N2 C12 1.3091(13) . ?
N2 C14 1.4856(14) . ?
C9 C10 1.5055(15) . ?
C9 H9A 0.9800 . ?
C9 H9B 0.9800 . ?
C9 H9C 0.9800 . ?
C10 C11 1.3796(15) . ?
C11 C12 1.4350(15) . ?
C11 H11A 0.9500 . ?
C12 C13 1.5136(15) . ?
C13 H13A 0.9800 . ?
C13 H13B 0.9800 . ?
C13 H13C 0.9800 . ?
C14 C16 1.5180(19) . ?
C14 C15 1.5226(17) . ?
C14 H14A 1.0000 . ?
C15 H15A 0.9800 . ?
C15 H15B 0.9800 . ?
C15 H15C 0.9800 . ?
C16 H16A 0.9800 . ?
C16 H16B 0.9800 . ?
C16 H16C 0.9800 . ?
